data_1502000
loop_
_publ_author_name
'Zhang, Shaoguang'
'Zhao, Jing'
'Zhang, Wen-Xiong'
'Xi, Zhenfeng'

_publ_section_title
;
 One-pot synthesis of pyrrolo[3,2-d]pyridazines and pyrrole-2,3-diones via
 zirconocene-mediated four-component coupling of Si-tethered diyne,
 nitriles, and azide.
;
_journal_issue 7
_journal_name_full 'Organic letters'
_journal_page_first 1626
_journal_page_last 1629
_journal_paper_doi 10.1021/ol200038n
_journal_volume 13
_journal_year 2011
_chemical_formula_sum 'C24 H25 N O2'
_chemical_formula_weight 359.45
_chemical_name_systematic
; 
 ? 
;
_space_group_IT_number 2
_symmetry_cell_setting triclinic
_symmetry_space_group_name_Hall '-P 1'
_symmetry_space_group_name_H-M 'P -1'
_atom_sites_solution_hydrogens geom
_atom_sites_solution_primary direct
_atom_sites_solution_secondary difmap
_audit_creation_method SHELXL-97
_cell_angle_alpha 82.83(3)
_cell_angle_beta 80.74(3)
_cell_angle_gamma 82.40(3)
_cell_formula_units_Z 2
_cell_length_a 6.2237(12)
_cell_length_b 12.171(2)
_cell_length_c 13.138(3)
_cell_measurement_reflns_used 5883
_cell_measurement_temperature 153(2)
_cell_measurement_theta_max 27.48
_cell_measurement_theta_min 2.44
_cell_volume 968.1(3)
_computing_cell_refinement Rapid-AUTO
_computing_data_collection 'Rapid-AUTO (Rigaku,2000)'
_computing_data_reduction 'CrystalStructure (Rigaku/MSC,2000)'
_computing_molecular_graphics 'Siemens SHELXTL V4.2,(Sheldrick,1990)'
_computing_publication_material SHELXL-97,(Sheldrick,1997)
_computing_structure_refinement SHELXL-97,(Sheldrick,1997)
_computing_structure_solution SHELXS-97,(Sheldrick,1997)
_diffrn_ambient_temperature 153(2)
_diffrn_detector_area_resol_mean 10.00
_diffrn_measured_fraction_theta_full 0.926
_diffrn_measured_fraction_theta_max 0.926
_diffrn_measurement_device_type 'Rigaku RAXIS RAPID IP'
_diffrn_measurement_method \W
_diffrn_radiation_monochromator graphite
_diffrn_radiation_source 'fine-focus sealed tube'
_diffrn_radiation_type MoK\a
_diffrn_radiation_wavelength 0.71073
_diffrn_reflns_av_R_equivalents 0.0605
_diffrn_reflns_av_sigmaI/netI 0.1327
_diffrn_reflns_limit_h_max 8
_diffrn_reflns_limit_h_min -8
_diffrn_reflns_limit_k_max 15
_diffrn_reflns_limit_k_min -15
_diffrn_reflns_limit_l_max 17
_diffrn_reflns_limit_l_min -17
_diffrn_reflns_number 5883
_diffrn_reflns_theta_full 27.48
_diffrn_reflns_theta_max 27.48
_diffrn_reflns_theta_min 2.44
_diffrn_standards_decay_% 0
_diffrn_standards_interval_count 0
_diffrn_standards_interval_time 0
_diffrn_standards_number 0
_exptl_absorpt_coefficient_mu 0.078
_exptl_absorpt_correction_T_max 0.9771
_exptl_absorpt_correction_T_min 0.9696
_exptl_absorpt_correction_type empirical
_exptl_absorpt_process_details
; 
                                  HIGASHI, T. (1995). Abscor-Empirical 
                                  Absorption Correction based on Fourier 
                                  Series Approximation. 
                                  Rigaku Corporation,Tokyo,Japan. 
;
_exptl_crystal_density_diffrn 1.233
_exptl_crystal_density_method 'not measured'
_exptl_crystal_F_000 384
_exptl_crystal_size_max 0.40
_exptl_crystal_size_mid 0.40
_exptl_crystal_size_min 0.30
_refine_diff_density_max 0.233
_refine_diff_density_min -0.238
_refine_diff_density_rms 0.060
_refine_ls_extinction_coef 0.030(3)
_refine_ls_extinction_expression Fc^*^=kFc[1+0.001xFc^2^\l^3^/sin(2\q)]^-1/4^
_refine_ls_extinction_method SHELXL
_refine_ls_goodness_of_fit_ref 1.001
_refine_ls_hydrogen_treatment mixed
_refine_ls_matrix_type full
_refine_ls_number_parameters 253
_refine_ls_number_reflns 4104
_refine_ls_number_restraints 0
_refine_ls_restrained_S_all 1.001
_refine_ls_R_factor_all 0.1245
_refine_ls_R_factor_gt 0.0518
_refine_ls_shift/su_max 0.000
_refine_ls_shift/su_mean 0.000
_refine_ls_structure_factor_coef Fsqd
_refine_ls_weighting_details 'calc w=1/[\s^2^(Fo^2^)+(0.0400P)^2^+0.0000P] where P=(Fo^2^+2Fc^2^)/3'
_refine_ls_weighting_scheme calc
_refine_ls_wR_factor_gt 0.1064
_refine_ls_wR_factor_ref 0.1209
_reflns_number_gt 1936
_reflns_number_total 4104
_reflns_threshold_expression >2sigma(I)
_cod_data_source_file ol200038n_si_003.cif
_cod_data_source_block zsg17a
_cod_depositor_comments
;
The following automatic conversions were performed:

'_exptl_absorpt_correction_type' value 'Empirical' changed to
'empirical' according to
/home/saulius/struct/CIF-dictionaries/cif_core.dic dictionary named
'cif_core.dic' version 2.4.1 from 2010-06-29.

Automatic conversion script
Id: cif_fix_values 1715 2011-07-08 13:25:40Z adriana 
;
_cod_original_sg_symbol_H-M P-1
_cod_database_code 1502000

loop_
_symmetry_equiv_pos_as_xyz
'x, y, z'
'-x, -y, -z'

loop_
_atom_site_label
_atom_site_type_symbol
_atom_site_fract_x
_atom_site_fract_y
_atom_site_fract_z
_atom_site_U_iso_or_equiv
_atom_site_adp_type
_atom_site_occupancy
_atom_site_symmetry_multiplicity
_atom_site_calc_flag
_atom_site_refinement_flags
C1 C 0.7714(3) 0.6227(2) 0.85850(17) 0.0234(6) Uani 1 1 d .
C2 C 0.8302(3) 0.70640(19) 0.78077(17) 0.0216(6) Uani 1 1 d .
C3 C 0.6878(3) 0.8035(2) 0.80106(17) 0.0238(6) Uani 1 1 d .
C4 C 0.5466(3) 0.7763(2) 0.89066(18) 0.0236(6) Uani 1 1 d .
C5 C 0.8438(4) 0.5069(2) 0.87957(18) 0.0266(6) Uani 1 1 d .
C6 C 1.0498(4) 0.4579(2) 0.82350(18) 0.0259(6) Uani 1 1 d .
C7 C 1.0559(4) 0.3545(2) 0.79089(18) 0.0297(6) Uani 1 1 d .
H7 H 0.9283 0.3169 0.8053 0.036 Uiso 1 1 calc R
C8 C 1.2430(4) 0.3052(2) 0.73802(19) 0.0399(7) Uani 1 1 d .
H8 H 1.2451 0.2339 0.7152 0.048 Uiso 1 1 calc R
C9 C 1.4279(4) 0.3586(2) 0.7179(2) 0.0395(8) Uani 1 1 d .
H9 H 1.5584 0.3244 0.6810 0.047 Uiso 1 1 calc R
C10 C 1.4252(4) 0.4609(2) 0.75063(19) 0.0365(7) Uani 1 1 d .
H10 H 1.5535 0.4980 0.7366 0.044 Uiso 1 1 calc R
C11 C 1.2366(4) 0.5100(2) 0.80380(18) 0.0303(6) Uani 1 1 d .
H11 H 1.2353 0.5808 0.8273 0.036 Uiso 1 1 calc R
C12 C 0.9913(3) 0.70027(19) 0.68496(17) 0.0194(5) Uani 1 1 d .
C13 C 0.9448(3) 0.6329(2) 0.60476(17) 0.0231(6) Uani 1 1 d .
H13 H 0.9168 0.5585 0.6381 0.028 Uiso 1 1 d R
C14 C 0.7405(4) 0.6879(2) 0.5608(2) 0.0381(7) Uani 1 1 d .
H14A H 0.6157 0.6913 0.6167 0.057 Uiso 1 1 calc R
H14B H 0.7103 0.6441 0.5080 0.057 Uiso 1 1 calc R
H14C H 0.7639 0.7635 0.5294 0.057 Uiso 1 1 calc R
C15 C 1.1384(4) 0.6197(2) 0.51956(19) 0.0392(7) Uani 1 1 d .
H15A H 1.1724 0.6934 0.4867 0.059 Uiso 1 1 calc R
H15B H 1.1023 0.5766 0.4676 0.059 Uiso 1 1 calc R
H15C H 1.2657 0.5805 0.5492 0.059 Uiso 1 1 calc R
C16 C 0.6701(4) 0.9087(2) 0.73268(18) 0.0242(6) Uani 1 1 d .
C17 C 0.8381(4) 0.9747(2) 0.7078(2) 0.0335(7) Uani 1 1 d .
H17 H 0.9686 0.9550 0.7379 0.040 Uiso 1 1 calc R
C18 C 0.8172(4) 1.0695(2) 0.6389(2) 0.0420(8) Uani 1 1 d .
H18 H 0.9344 1.1144 0.6224 0.050 Uiso 1 1 calc R
C19 C 0.6316(4) 1.1003(2) 0.5940(2) 0.0350(7) Uani 1 1 d .
H19 H 0.6207 1.1650 0.5457 0.042 Uiso 1 1 calc R
C20 C 0.4636(4) 1.0368(2) 0.61978(19) 0.0317(7) Uani 1 1 d .
H20 H 0.3322 1.0580 0.5906 0.038 Uiso 1 1 calc R
C21 C 0.4827(4) 0.9420(2) 0.68787(18) 0.0275(6) Uani 1 1 d .
H21 H 0.3639 0.8982 0.7046 0.033 Uiso 1 1 calc R
C22 C 0.3722(4) 0.8503(2) 0.94836(18) 0.0297(6) Uani 1 1 d .
H22 H 0.3789 0.9264 0.9144 0.036 Uiso 1 1 d R
C23 C 0.4145(4) 0.8503(2) 1.05913(19) 0.0434(8) Uani 1 1 d .
H23A H 0.4035 0.7757 1.0961 0.065 Uiso 1 1 calc R
H23B H 0.3056 0.9042 1.0943 0.065 Uiso 1 1 calc R
H23C H 0.5617 0.8710 1.0584 0.065 Uiso 1 1 calc R
C24 C 0.1462(4) 0.8187(2) 0.9450(2) 0.0349(7) Uani 1 1 d .
H24A H 0.1248 0.8190 0.8727 0.052 Uiso 1 1 calc R
H24B H 0.0350 0.8726 0.9788 0.052 Uiso 1 1 calc R
H24C H 0.1326 0.7441 0.9814 0.052 Uiso 1 1 calc R
N1 N 0.5994(3) 0.66908(18) 0.92403(15) 0.0258(5) Uani 1 1 d .
O1 O 0.7323(3) 0.44708(14) 0.94267(13) 0.0373(5) Uani 1 1 d .
O2 O 1.1409(2) 0.75608(14) 0.66953(13) 0.0329(5) Uani 1 1 d .
H1 H 0.523(4) 0.629(2) 0.979(2) 0.051(8) Uiso 1 1 d .

loop_
_atom_site_aniso_label
_atom_site_aniso_U_11
_atom_site_aniso_U_22
_atom_site_aniso_U_33
_atom_site_aniso_U_23
_atom_site_aniso_U_13
_atom_site_aniso_U_12
C1 0.0254(12) 0.0226(15) 0.0212(12) -0.0035(10) 0.0020(10) -0.0052(11)
C2 0.0228(11) 0.0201(14) 0.0213(12) -0.0013(11) 0.0005(10) -0.0059(10)
C3 0.0259(12) 0.0219(14) 0.0226(12) -0.0013(11) 0.0013(10) -0.0058(11)
C4 0.0258(12) 0.0206(15) 0.0250(13) -0.0030(11) -0.0025(10) -0.0062(11)
C5 0.0318(13) 0.0247(15) 0.0224(13) -0.0058(11) 0.0039(11) -0.0069(11)
C6 0.0289(13) 0.0231(15) 0.0220(12) 0.0025(11) 0.0012(11) -0.0009(11)
C7 0.0294(13) 0.0275(16) 0.0304(14) -0.0020(12) 0.0009(11) -0.0044(12)
C8 0.0464(16) 0.0324(17) 0.0347(15) -0.0064(13) 0.0072(13) 0.0041(14)
C9 0.0372(15) 0.038(2) 0.0349(15) -0.0019(14) 0.0062(13) 0.0106(14)
C10 0.0245(13) 0.0430(19) 0.0392(16) 0.0053(14) 0.0000(12) -0.0081(13)
C11 0.0344(14) 0.0263(16) 0.0294(14) 0.0015(12) -0.0052(12) -0.0045(12)
C12 0.0210(11) 0.0107(13) 0.0252(12) 0.0010(10) 0.0000(10) -0.0040(10)
C13 0.0257(12) 0.0225(14) 0.0217(12) -0.0030(10) 0.0022(10) -0.0113(10)
C14 0.0435(15) 0.0394(19) 0.0339(15) -0.0085(13) -0.0116(13) -0.0019(14)
C15 0.0454(15) 0.0383(18) 0.0319(15) -0.0112(13) 0.0138(13) -0.0138(13)
C16 0.0272(12) 0.0189(14) 0.0240(12) -0.0034(10) 0.0046(11) -0.0026(11)
C17 0.0280(13) 0.0295(17) 0.0415(15) 0.0063(13) -0.0039(12) -0.0083(12)
C18 0.0348(14) 0.0285(17) 0.0576(18) 0.0120(14) 0.0016(14) -0.0112(12)
C19 0.0383(14) 0.0200(16) 0.0416(16) 0.0092(12) -0.0015(13) -0.0016(12)
C20 0.0281(13) 0.0287(16) 0.0378(15) 0.0023(13) -0.0071(12) -0.0036(12)
C21 0.0243(12) 0.0249(15) 0.0320(14) -0.0026(12) 0.0028(11) -0.0065(11)
C22 0.0348(13) 0.0235(15) 0.0267(14) -0.0035(11) 0.0078(11) -0.0028(12)
C23 0.0495(17) 0.046(2) 0.0341(16) -0.0180(14) 0.0058(13) -0.0061(14)
C24 0.0304(13) 0.0283(16) 0.0415(16) -0.0054(13) 0.0059(12) 0.0012(12)
N1 0.0303(11) 0.0211(13) 0.0226(11) -0.0011(9) 0.0064(9) -0.0042(9)
O1 0.0408(10) 0.0239(11) 0.0378(10) 0.0046(8) 0.0158(9) -0.0025(8)
O2 0.0326(9) 0.0309(11) 0.0354(10) -0.0064(8) 0.0071(8) -0.0163(8)

loop_
_atom_type_symbol
_atom_type_description
_atom_type_scat_dispersion_real
_atom_type_scat_dispersion_imag
_atom_type_scat_source
C C 0.0033 0.0016 'International Tables Vol C Tables 4.2.6.8 and 6.1.1.4'
H H 0.0000 0.0000 'International Tables Vol C Tables 4.2.6.8 and 6.1.1.4'
N N 0.0061 0.0033 'International Tables Vol C Tables 4.2.6.8 and 6.1.1.4'
O O 0.0106 0.0060 'International Tables Vol C Tables 4.2.6.8 and 6.1.1.4'

loop_
_geom_angle_atom_site_label_1
_geom_angle_atom_site_label_2
_geom_angle_atom_site_label_3
_geom_angle
N1 C1 C2 106.8(2)
N1 C1 C5 118.2(2)
C2 C1 C5 135.0(2)
C1 C2 C3 107.56(19)
C1 C2 C12 129.8(2)
C3 C2 C12 122.27(19)
C4 C3 C2 106.7(2)
C4 C3 C16 126.0(2)
C2 C3 C16 126.71(19)
N1 C4 C3 108.4(2)
N1 C4 C22 123.0(2)
C3 C4 C22 128.5(2)
O1 C5 C1 120.5(2)
O1 C5 C6 119.3(2)
C1 C5 C6 120.2(2)
C11 C6 C7 118.9(2)
C11 C6 C5 122.8(3)
C7 C6 C5 118.3(2)
C8 C7 C6 120.8(3)
C8 C7 H7 119.6
C6 C7 H7 119.6
C7 C8 C9 119.8(3)
C7 C8 H8 120.1
C9 C8 H8 120.1
C10 C9 C8 120.2(2)
C10 C9 H9 119.9
C8 C9 H9 119.9
C9 C10 C11 119.7(3)
C9 C10 H10 120.1
C11 C10 H10 120.1
C10 C11 C6 120.7(3)
C10 C11 H11 119.7
C6 C11 H11 119.7
O2 C12 C2 120.1(2)
O2 C12 C13 122.1(2)
C2 C12 C13 117.35(19)
C12 C13 C15 111.3(2)
C12 C13 C14 109.3(2)
C15 C13 C14 111.0(2)
C12 C13 H13 108.6
C15 C13 H13 108.1
C14 C13 H13 108.4
C13 C14 H14A 109.5
C13 C14 H14B 109.5
H14A C14 H14B 109.5
C13 C14 H14C 109.5
H14A C14 H14C 109.5
H14B C14 H14C 109.5
C13 C15 H15A 109.5
C13 C15 H15B 109.5
H15A C15 H15B 109.5
C13 C15 H15C 109.5
H15A C15 H15C 109.5
H15B C15 H15C 109.5
C17 C16 C21 117.7(2)
C17 C16 C3 122.4(2)
C21 C16 C3 119.9(2)
C16 C17 C18 120.0(2)
C16 C17 H17 120.0
C18 C17 H17 120.0
C19 C18 C17 121.5(3)
C19 C18 H18 119.2
C17 C18 H18 119.2
C20 C19 C18 118.8(2)
C20 C19 H19 120.6
C18 C19 H19 120.6
C19 C20 C21 120.2(2)
C19 C20 H20 119.9
C21 C20 H20 119.9
C20 C21 C16 121.7(2)
C20 C21 H21 119.1
C16 C21 H21 119.1
C4 C22 C24 111.6(2)
C4 C22 C23 110.5(2)
C24 C22 C23 111.6(2)
C4 C22 H22 107.7
C24 C22 H22 107.7
C23 C22 H22 107.4
C22 C23 H23A 109.5
C22 C23 H23B 109.5
H23A C23 H23B 109.5
C22 C23 H23C 109.5
H23A C23 H23C 109.5
H23B C23 H23C 109.5
C22 C24 H24A 109.5
C22 C24 H24B 109.5
H24A C24 H24B 109.5
C22 C24 H24C 109.5
H24A C24 H24C 109.5
H24B C24 H24C 109.5
C4 N1 C1 110.5(2)
C4 N1 H1 125.8(17)
C1 N1 H1 123.3(17)

loop_
_geom_bond_atom_site_label_1
_geom_bond_atom_site_label_2
_geom_bond_distance
C1 N1 1.368(3)
C1 C2 1.390(3)
C1 C5 1.429(3)
C2 C3 1.407(3)
C2 C12 1.481(3)
C3 C4 1.384(3)
C3 C16 1.471(3)
C4 N1 1.340(3)
C4 C22 1.486(3)
C5 O1 1.224(3)
C5 C6 1.465(3)
C6 C11 1.370(3)
C6 C7 1.373(3)
C7 C8 1.363(3)
C7 H7 0.9500
C8 C9 1.369(4)
C8 H8 0.9500
C9 C10 1.364(4)
C9 H9 0.9500
C10 C11 1.370(3)
C10 H10 0.9500
C11 H11 0.9500
C12 O2 1.200(3)
C12 C13 1.497(3)
C13 C15 1.513(3)
C13 C14 1.521(3)
C13 H13 0.9800
C14 H14A 0.9800
C14 H14B 0.9800
C14 H14C 0.9800
C15 H15A 0.9800
C15 H15B 0.9800
C15 H15C 0.9800
C16 C17 1.375(3)
C16 C21 1.381(3)
C17 C18 1.379(3)
C17 H17 0.9500
C18 C19 1.368(3)
C18 H18 0.9500
C19 C20 1.357(3)
C19 H19 0.9500
C20 C21 1.373(3)
C20 H20 0.9500
C21 H21 0.9500
C22 C24 1.515(3)
C22 C23 1.520(3)
C22 H22 0.9800
C23 H23A 0.9800
C23 H23B 0.9800
C23 H23C 0.9800
C24 H24A 0.9800
C24 H24B 0.9800
C24 H24C 0.9800
N1 H1 0.92(3)

loop_
_geom_torsion_atom_site_label_1
_geom_torsion_atom_site_label_2
_geom_torsion_atom_site_label_3
_geom_torsion_atom_site_label_4
_geom_torsion
N1 C1 C2 C3 -0.5(3)
C5 C1 C2 C3 177.0(3)
N1 C1 C2 C12 -173.7(2)
C5 C1 C2 C12 3.8(5)
C1 C2 C3 C4 0.1(3)
C12 C2 C3 C4 173.9(2)
C1 C2 C3 C16 -171.6(2)
C12 C2 C3 C16 2.2(4)
C2 C3 C4 N1 0.4(3)
C16 C3 C4 N1 172.2(2)
C2 C3 C4 C22 176.6(2)
C16 C3 C4 C22 -11.6(4)
N1 C1 C5 O1 12.7(4)
C2 C1 C5 O1 -164.6(3)
N1 C1 C5 C6 -169.1(2)
C2 C1 C5 C6 13.6(4)
O1 C5 C6 C11 -139.6(3)
C1 C5 C6 C11 42.2(4)
O1 C5 C6 C7 39.4(4)
C1 C5 C6 C7 -138.9(2)
C11 C6 C7 C8 -1.3(4)
C5 C6 C7 C8 179.7(2)
C6 C7 C8 C9 0.6(4)
C7 C8 C9 C10 0.0(4)
C8 C9 C10 C11 0.0(4)
C9 C10 C11 C6 -0.7(4)
C7 C6 C11 C10 1.3(4)
C5 C6 C11 C10 -179.7(2)
C1 C2 C12 O2 -121.8(3)
C3 C2 C12 O2 65.9(3)
C1 C2 C12 C13 65.0(3)
C3 C2 C12 C13 -107.3(3)
O2 C12 C13 C15 15.7(3)
C2 C12 C13 C15 -171.29(18)
O2 C12 C13 C14 -107.3(2)
C2 C12 C13 C14 65.8(2)
C4 C3 C16 C17 124.4(3)
C2 C3 C16 C17 -65.4(4)
C4 C3 C16 C21 -58.1(4)
C2 C3 C16 C21 112.1(3)
C21 C16 C17 C18 -1.0(4)
C3 C16 C17 C18 176.6(2)
C16 C17 C18 C19 0.0(4)
C17 C18 C19 C20 1.3(4)
C18 C19 C20 C21 -1.5(4)
C19 C20 C21 C16 0.5(4)
C17 C16 C21 C20 0.7(4)
C3 C16 C21 C20 -176.9(2)
N1 C4 C22 C24 -70.2(3)
C3 C4 C22 C24 114.1(3)
N1 C4 C22 C23 54.7(3)
C3 C4 C22 C23 -121.0(3)
C3 C4 N1 C1 -0.7(3)
C22 C4 N1 C1 -177.2(2)
C2 C1 N1 C4 0.8(3)
C5 C1 N1 C4 -177.2(2)
